data_1506641
loop_
_publ_author_name
'Nicolas, Yohann'
'Blanchard, Philippe'
'Roncali, Jean'
'Allain, Magali'
'Mercier, Nicolas'
'Deman, Anne-Laure'
'Tardy, Jacques'

_publ_section_title
;
 Synthesis of a thermally stable hybrid acene-thiophene organic
 semiconductor via a soluble precursor.
;
_journal_issue 16
_journal_name_full 'Organic letters'
_journal_page_first 3513
_journal_page_last 3516
_journal_paper_doi 10.1021/ol051224v
_journal_volume 7
_journal_year 2005
_chemical_formula_moiety 'C30 H57 S3 Si6'
_chemical_formula_sum 'C30 H57 S3 Si6'
_chemical_formula_weight 682.48
_chemical_name_systematic
;
 ?
;
_space_group_IT_number 15
_symmetry_cell_setting monoclinic
_symmetry_space_group_name_Hall '-C 2yc'
_symmetry_space_group_name_H-M 'C 1 2/c 1'
_atom_sites_solution_hydrogens geom
_atom_sites_solution_primary direct
_atom_sites_solution_secondary difmap
_audit_creation_date 2005-04-19T09:58:42-00:00
_audit_creation_method 'WinGX routine CIF_UPDATE'
_cell_angle_alpha 90
_cell_angle_beta 95.82(2)
_cell_angle_gamma 90
_cell_formula_units_Z 8
_cell_length_a 10.464(2)
_cell_length_b 20.060(2)
_cell_length_c 42.729(6)
_cell_measurement_reflns_used 8000
_cell_measurement_temperature 293(2)
_cell_measurement_theta_max 22.6
_cell_measurement_theta_min 2.05
_cell_volume 8923(2)
_computing_cell_refinement 'SELECT,CELL, STOE IPDS'
_computing_data_collection 'EXPOSE, STOE IPDS'
_computing_data_reduction 'INTEGRATE, STOE IPDS'
_computing_molecular_graphics 'DIAMOND 2.1e (Crystal Impact gbr 2001)'
_computing_publication_material 'WinGX publication routines (Farrugia, 1999)'
_computing_structure_refinement 'SHELXL-97 (Sheldrick, 1997)'
_computing_structure_solution 'Direct methods (Sir92,Altomare et al.,1993)'
_diffrn_ambient_temperature 293(2)
_diffrn_detector_area_resol_mean 6.66
_diffrn_measured_fraction_theta_full 0.919
_diffrn_measured_fraction_theta_max 0.919
_diffrn_measurement_device_type 'STOE IPDS'
_diffrn_measurement_method 'Oscillation Phi Incr 0.5 deg'
_diffrn_radiation_monochromator graphite
_diffrn_radiation_type MoK\a
_diffrn_radiation_wavelength 0.71073
_diffrn_reflns_av_R_equivalents 0.3286
_diffrn_reflns_av_unetI/netI 0.2551
_diffrn_reflns_limit_h_max 12
_diffrn_reflns_limit_h_min -12
_diffrn_reflns_limit_k_max 22
_diffrn_reflns_limit_k_min -23
_diffrn_reflns_limit_l_max 51
_diffrn_reflns_limit_l_min -52
_diffrn_reflns_number 38411
_diffrn_reflns_theta_full 26.11
_diffrn_reflns_theta_max 26.11
_diffrn_reflns_theta_min 2.2
_exptl_absorpt_coefficient_mu 0.344
_exptl_absorpt_correction_T_max 2.2514
_exptl_absorpt_correction_T_min 0.6849
_exptl_absorpt_correction_type multi-scan
_exptl_absorpt_process_details
;
 ?
;
_exptl_crystal_colour colorless
_exptl_crystal_density_diffrn 1.016
_exptl_crystal_density_method 'not measured'
_exptl_crystal_description prism
_exptl_crystal_F_000 2952
_exptl_crystal_size_max 0.19
_exptl_crystal_size_mid 0.15
_exptl_crystal_size_min 0.15
_refine_diff_density_max 0.587
_refine_diff_density_min -1.575
_refine_diff_density_rms 0.146
_refine_ls_extinction_method none
_refine_ls_goodness_of_fit_ref 0.937
_refine_ls_hydrogen_treatment mixed
_refine_ls_matrix_type full
_refine_ls_number_parameters 352
_refine_ls_number_reflns 8131
_refine_ls_number_restraints 0
_refine_ls_restrained_S_all 0.937
_refine_ls_R_factor_all 0.2826
_refine_ls_R_factor_gt 0.1654
_refine_ls_shift/su_max 0
_refine_ls_shift/su_mean 0
_refine_ls_structure_factor_coef Fsqd
_refine_ls_weighting_details 'calc w=1/[\s^2^(Fo^2^)+(0.2000P)^2^+0.0000P] where P=(Fo^2^+2Fc^2^)/3'
_refine_ls_weighting_scheme calc
_refine_ls_wR_factor_gt 0.3702
_refine_ls_wR_factor_ref 0.4351
_reflns_number_gt 2256
_reflns_number_total 8131
_reflns_threshold_expression >2sigma(I)
_cod_data_source_file ol051224vsi20050524_101431.cif
_cod_data_source_block pba012b
_cod_database_code 1506641

loop_
_symmetry_equiv_pos_as_xyz
'x, y, z'
'-x, y, -z+1/2'
'x+1/2, y+1/2, z'
'-x+1/2, y+1/2, -z+1/2'
'-x, -y, -z'
'x, -y, z-1/2'
'-x+1/2, -y+1/2, -z'
'x+1/2, -y+1/2, z-1/2'

loop_
_atom_site_label
_atom_site_type_symbol
_atom_site_fract_x
_atom_site_fract_y
_atom_site_fract_z
_atom_site_U_iso_or_equiv
_atom_site_adp_type
_atom_site_occupancy
_atom_site_symmetry_multiplicity
_atom_site_calc_flag
_atom_site_refinement_flags
C01 C 0.6324(11) 0.1343(7) 0.1466(2) 0.078(3) Uani 1 1 d .
C02 C 0.7126(11) 0.1142(7) 0.1262(2) 0.078(3) Uani 1 1 d .
H02 H 0.7468 0.0714 0.1273 0.094 Uiso 1 1 calc R
C03 C 0.7461(12) 0.1610(7) 0.1017(2) 0.083(4) Uani 1 1 d .
C04 C 0.6805(11) 0.2186(7) 0.1059(2) 0.075(3) Uani 1 1 d .
C05 C 0.6880(10) 0.2816(6) 0.0880(2) 0.071(3) Uani 1 1 d .
C06 C 0.5901(11) 0.3149(6) 0.0699(2) 0.074(3) Uani 1 1 d .
C07 C 0.6380(11) 0.3729(7) 0.0575(2) 0.081(3) Uani 1 1 d .
H07 H 0.5869 0.3994 0.0434 0.097 Uiso 1 1 calc R
C08 C 0.7618(12) 0.3891(7) 0.0665(2) 0.084(4) Uani 1 1 d .
C09 C 0.656(3) 0.1241(13) 0.2173(4) 0.227(14) Uani 1 1 d .
H09A H 0.6226 0.1027 0.2348 0.341 Uiso 1 1 calc R
H09B H 0.643 0.1714 0.2186 0.341 Uiso 1 1 calc R
H09C H 0.7458 0.1148 0.2176 0.341 Uiso 1 1 calc R
C10 C 0.399(2) 0.1032(14) 0.1776(5) 0.198(11) Uani 1 1 d .
H10A H 0.3654 0.0821 0.1952 0.297 Uiso 1 1 calc R
H10B H 0.3605 0.0833 0.1584 0.297 Uiso 1 1 calc R
H10C H 0.3786 0.1499 0.1776 0.297 Uiso 1 1 calc R
C11 C 0.607(2) -0.0006(10) 0.1755(4) 0.172(9) Uani 1 1 d .
H11A H 0.5773 -0.0253 0.1926 0.259 Uiso 1 1 calc R
H11B H 0.6984 -0.0068 0.1756 0.259 Uiso 1 1 calc R
H11C H 0.5648 -0.0163 0.156 0.259 Uiso 1 1 calc R
C12 C 0.8504(18) 0.0460(9) 0.0662(4) 0.146(7) Uani 1 1 d .
H12A H 0.9049 0.034 0.0504 0.218 Uiso 1 1 calc R
H12B H 0.7644 0.0312 0.06 0.218 Uiso 1 1 calc R
H12C H 0.8814 0.0254 0.0858 0.218 Uiso 1 1 calc R
C13 C 0.797(2) 0.1845(12) 0.0331(3) 0.177(9) Uani 1 1 d .
H13A H 0.8521 0.1728 0.0173 0.266 Uiso 1 1 calc R
H13B H 0.8017 0.2317 0.0368 0.266 Uiso 1 1 calc R
H13C H 0.7102 0.1723 0.0261 0.266 Uiso 1 1 calc R
C14 C 1.0184(17) 0.1651(12) 0.0829(5) 0.169(9) Uani 1 1 d .
H14A H 1.0716 0.1532 0.0667 0.254 Uiso 1 1 calc R
H14B H 1.0497 0.1435 0.1022 0.254 Uiso 1 1 calc R
H14C H 1.0207 0.2126 0.0858 0.254 Uiso 1 1 calc R
C15 C 0.4061(19) 0.1940(9) 0.0567(5) 0.176(10) Uani 1 1 d .
H15A H 0.4582 0.1772 0.0413 0.264 Uiso 1 1 calc R
H15B H 0.3179 0.1822 0.0509 0.264 Uiso 1 1 calc R
H15C H 0.4341 0.1749 0.0769 0.264 Uiso 1 1 calc R
C16 C 0.3223(17) 0.3142(13) 0.0889(5) 0.178(9) Uani 1 1 d .
H16A H 0.2355 0.2995 0.0835 0.267 Uiso 1 1 calc R
H16B H 0.3243 0.362 0.09 0.267 Uiso 1 1 calc R
H16C H 0.3546 0.2959 0.1089 0.267 Uiso 1 1 calc R
C17 C 0.3626(18) 0.3269(10) 0.0212(4) 0.179(10) Uani 1 1 d .
H17A H 0.4128 0.3119 0.005 0.268 Uiso 1 1 calc R
H17B H 0.3704 0.3744 0.0234 0.268 Uiso 1 1 calc R
H17C H 0.2741 0.3154 0.0157 0.268 Uiso 1 1 calc R
C18 C 0.988(2) 0.4304(15) 0.0320(6) 0.253(17) Uani 1 1 d .
H18A H 0.9491 0.4072 0.0138 0.379 Uiso 1 1 calc R
H18B H 1.0434 0.4007 0.0446 0.379 Uiso 1 1 calc R
H18C H 1.0363 0.4676 0.0255 0.379 Uiso 1 1 calc R
C19 C 0.7581(17) 0.5160(9) 0.0288(4) 0.141(7) Uani 1 1 d .
H19A H 0.7209 0.4909 0.0111 0.212 Uiso 1 1 calc R
H19B H 0.8091 0.5516 0.0217 0.212 Uiso 1 1 calc R
H19C H 0.6909 0.5342 0.04 0.212 Uiso 1 1 calc R
C20 C 0.933(4) 0.5042(16) 0.0893(6) 0.41(4) Uani 1 1 d .
H20A H 0.9844 0.5403 0.0827 0.621 Uiso 1 1 calc R
H20B H 0.9865 0.4741 0.1022 0.621 Uiso 1 1 calc R
H20C H 0.8671 0.5215 0.1011 0.621 Uiso 1 1 calc R
C21 C 0.9472(9) 0.3809(6) 0.2368(2) 0.070(3) Uani 1 1 d .
C22 C 0.9432(11) 0.3420(6) 0.2085(2) 0.078(3) Uani 1 1 d .
C23 C 0.8257(10) 0.3606(7) 0.1900(2) 0.082(4) Uani 1 1 d .
H23 H 0.8027 0.342 0.1703 0.099 Uiso 1 1 calc R
C24 C 0.7495(11) 0.4066(7) 0.2027(2) 0.077(3) Uani 1 1 d .
C25 C 1.1876(17) 0.2556(10) 0.2258(3) 0.154(8) Uani 1 1 d .
H25A H 1.2418 0.2233 0.217 0.231 Uiso 1 1 calc R
H25B H 1.151 0.2365 0.2434 0.231 Uiso 1 1 calc R
H25C H 1.2376 0.2941 0.2325 0.231 Uiso 1 1 calc R
C26 C 1.1262(16) 0.3143(12) 0.1610(3) 0.157(8) Uani 1 1 d .
H26A H 1.1863 0.2829 0.1539 0.235 Uiso 1 1 calc R
H26B H 1.1695 0.3555 0.1665 0.235 Uiso 1 1 calc R
H26C H 1.0586 0.3222 0.1445 0.235 Uiso 1 1 calc R
C27 C 0.9633(18) 0.2083(9) 0.1802(5) 0.156(8) Uani 1 1 d .
H27A H 1.0199 0.1749 0.1733 0.234 Uiso 1 1 calc R
H27B H 0.904 0.2221 0.1627 0.234 Uiso 1 1 calc R
H27C H 0.9166 0.1902 0.1964 0.234 Uiso 1 1 calc R
C28 C 0.470(2) 0.3807(14) 0.1958(8) 0.248(15) Uani 1 1 d .
H28A H 0.3874 0.3956 0.1869 0.372 Uiso 1 1 calc R
H28B H 0.4721 0.3795 0.2183 0.372 Uiso 1 1 calc R
H28C H 0.4867 0.3369 0.1881 0.372 Uiso 1 1 calc R
C29 C 0.587(2) 0.4354(16) 0.1425(4) 0.254(18) Uani 1 1 d .
H29A H 0.5053 0.4521 0.1335 0.38 Uiso 1 1 calc R
H29B H 0.5973 0.3902 0.1358 0.38 Uiso 1 1 calc R
H29C H 0.6544 0.4625 0.1358 0.38 Uiso 1 1 calc R
C30 C 0.5541(19) 0.5179(10) 0.2031(6) 0.176(9) Uani 1 1 d .
H30A H 0.473 0.5339 0.1935 0.264 Uiso 1 1 calc R
H30B H 0.6199 0.5499 0.2 0.264 Uiso 1 1 calc R
H30C H 0.5493 0.5114 0.2252 0.264 Uiso 1 1 calc R
Si01 Si 0.5709(5) 0.0924(3) 0.18040(8) 0.1137(16) Uani 1 1 d .
Si02 Si 0.8513(4) 0.1384(2) 0.07112(9) 0.1016(13) Uani 1 1 d .
Si03 Si 0.4213(4) 0.2862(2) 0.05904(9) 0.0992(14) Uani 1 1 d .
Si04 Si 0.8608(5) 0.4608(3) 0.05534(10) 0.1187(18) Uani 1 1 d .
Si05 Si 0.5928(4) 0.4378(2) 0.18482(9) 0.1020(14) Uani 1 1 d .
Si06 Si 1.0577(3) 0.2805(2) 0.19559(7) 0.0882(12) Uani 1 1 d .
S01 S 0.5929(3) 0.2171(2) 0.13736(7) 0.0905(11) Uani 1 1 d .
S02 S 0.8269(3) 0.32620(19) 0.09075(7) 0.0879(11) Uani 1 1 d .
S03 S 0.8212(3) 0.43178(18) 0.23776(6) 0.0825(10) Uani 1 1 d .

loop_
_atom_site_aniso_label
_atom_site_aniso_U_11
_atom_site_aniso_U_22
_atom_site_aniso_U_33
_atom_site_aniso_U_23
_atom_site_aniso_U_13
_atom_site_aniso_U_12
C01 0.106(8) 0.076(9) 0.049(5) 0.022(5) -0.005(5) -0.022(7)
C02 0.113(9) 0.064(9) 0.056(5) 0.016(5) -0.003(6) -0.012(6)
C03 0.113(9) 0.071(10) 0.061(6) 0.025(6) -0.012(5) -0.027(7)
C04 0.102(8) 0.068(10) 0.051(5) 0.001(5) -0.017(5) -0.008(7)
C05 0.101(8) 0.059(8) 0.050(5) 0.006(5) -0.004(5) 0.001(6)
C06 0.100(8) 0.069(9) 0.052(5) -0.001(5) -0.003(5) -0.010(6)
C07 0.099(8) 0.083(10) 0.056(5) 0.004(6) -0.014(5) -0.017(7)
C08 0.126(10) 0.068(10) 0.055(5) 0.008(5) 0.002(6) -0.026(7)
C09 0.39(3) 0.23(3) 0.060(8) -0.018(13) 0.029(14) -0.15(3)
C10 0.23(3) 0.21(3) 0.16(2) 0.06(2) 0.064(17) -0.011(19)
C11 0.31(3) 0.095(17) 0.113(13) 0.042(11) 0.008(14) -0.050(15)
C12 0.204(18) 0.087(15) 0.140(15) -0.024(11) -0.007(12) -0.031(12)
C13 0.30(3) 0.18(2) 0.059(7) 0.011(11) 0.043(11) 0.047(18)
C14 0.157(16) 0.20(2) 0.151(17) -0.077(17) 0.009(12) -0.009(14)
C15 0.209(19) 0.080(15) 0.21(2) -0.010(13) -0.105(16) -0.040(12)
C16 0.124(14) 0.24(3) 0.170(19) 0.026(19) 0.012(12) -0.040(15)
C17 0.205(18) 0.151(19) 0.155(15) 0.074(14) -0.111(14) -0.065(15)
C18 0.22(2) 0.32(4) 0.24(3) 0.17(3) 0.13(2) 0.04(2)
C19 0.212(18) 0.083(15) 0.122(13) 0.033(10) -0.025(11) -0.020(11)
C20 0.69(7) 0.29(4) 0.21(3) 0.09(3) -0.23(4) -0.38(5)
C21 0.079(7) 0.083(9) 0.040(4) -0.007(5) -0.026(4) 0.006(6)
C22 0.098(8) 0.078(9) 0.054(5) -0.005(5) -0.016(5) 0.023(6)
C23 0.087(8) 0.099(11) 0.054(5) -0.021(6) -0.025(5) 0.007(7)
C24 0.099(8) 0.086(10) 0.039(4) -0.008(5) -0.019(4) 0.007(7)
C25 0.195(16) 0.164(19) 0.092(9) -0.024(11) -0.042(10) 0.110(14)
C26 0.156(15) 0.24(3) 0.082(9) -0.013(13) 0.027(9) 0.041(15)
C27 0.202(19) 0.091(16) 0.166(18) -0.056(13) -0.027(13) -0.006(12)
C28 0.141(19) 0.19(3) 0.39(5) 0.05(3) -0.06(2) -0.025(17)
C29 0.22(2) 0.44(5) 0.083(10) -0.028(18) -0.063(12) 0.18(3)
C30 0.177(18) 0.105(18) 0.23(2) -0.017(16) -0.054(15) 0.036(13)
Si01 0.170(4) 0.113(4) 0.0566(16) 0.019(2) 0.0048(19) -0.040(3)
Si02 0.138(3) 0.094(4) 0.0709(19) -0.009(2) 0.0040(19) -0.009(2)
Si03 0.115(3) 0.089(3) 0.086(2) 0.016(2) -0.0284(19) -0.025(2)
Si04 0.160(4) 0.093(4) 0.094(2) 0.025(2) -0.031(2) -0.054(3)
Si05 0.106(3) 0.106(4) 0.085(2) -0.011(2) -0.0327(19) 0.018(2)
Si06 0.105(3) 0.087(3) 0.0678(17) -0.0150(18) -0.0163(16) 0.014(2)
S01 0.131(3) 0.083(3) 0.0576(13) 0.0123(15) 0.0090(14) -0.0072(19)
S02 0.111(2) 0.079(3) 0.0674(15) 0.0141(15) -0.0209(14) -0.0203(18)
S03 0.101(2) 0.083(3) 0.0572(13) -0.0139(14) -0.0204(13) 0.0130(17)

loop_
_atom_type_symbol
_atom_type_description
_atom_type_scat_dispersion_real
_atom_type_scat_dispersion_imag
_atom_type_scat_source
C C 0.0033 0.0016 'International Tables Vol C Tables 4.2.6.8 and 6.1.1.4'
H H 0 0 'International Tables Vol C Tables 4.2.6.8 and 6.1.1.4'
Si Si 0.0817 0.0704 'International Tables Vol C Tables 4.2.6.8 and 6.1.1.4'
S S 0.1246 0.1234 'International Tables Vol C Tables 4.2.6.8 and 6.1.1.4'

loop_
_geom_angle_atom_site_label_1
_geom_angle_atom_site_label_2
_geom_angle_atom_site_label_3
_geom_angle
_geom_angle_site_symmetry_1
_geom_angle_site_symmetry_3
C02 C01 S01 106.8(8) . .
C02 C01 Si01 132.0(11) . .
S01 C01 Si01 121.2(8) . .
C01 C02 C03 118.9(13) . .
C04 C03 C02 106.6(12) . .
C04 C03 Si02 130.2(9) . .
C02 C03 Si02 123.2(11) . .
C03 C04 C05 126.7(11) . .
C03 C04 S01 114.1(9) . .
C05 C04 S01 118.9(10) . .
C06 C05 C04 128.5(11) . .
C06 C05 S02 111.1(10) . .
C04 C05 S02 120.2(7) . .
C07 C06 C05 109.9(10) . .
C07 C06 Si03 122.1(8) . .
C05 C06 Si03 127.8(10) . .
C08 C07 C06 117.6(11) . .
C07 C08 S02 107.6(9) . .
C07 C08 Si04 130.8(10) . .
S02 C08 Si04 121.4(7) . .
C22 C21 C21 126.2(10) . 2_755
C22 C21 S03 113.3(6) . .
C21 C21 S03 120.4(8) 2_755 .
C21 C22 C23 105.8(9) . .
C21 C22 Si06 130.6(7) . .
C23 C22 Si06 123.6(8) . .
C24 C23 C22 117.2(9) . .
C23 C24 S03 109.3(7) . .
C23 C24 Si05 126.5(7) . .
S03 C24 Si05 124.2(7) . .
C10 Si01 C09 114.0(12) . .
C10 Si01 C01 108.6(8) . .
C09 Si01 C01 109.7(8) . .
C10 Si01 C11 108.5(11) . .
C09 Si01 C11 110.2(11) . .
C01 Si01 C11 105.6(8) . .
C03 Si02 C14 110.6(7) . .
C03 Si02 C12 109.1(8) . .
C14 Si02 C12 108.2(9) . .
C03 Si02 C13 109.6(7) . .
C14 Si02 C13 106.4(10) . .
C12 Si02 C13 112.9(9) . .
C16 Si03 C17 108.3(11) . .
C16 Si03 C15 107.0(11) . .
C17 Si03 C15 111.9(9) . .
C16 Si03 C06 108.9(7) . .
C17 Si03 C06 107.5(7) . .
C15 Si03 C06 113.2(7) . .
C20 Si04 C18 109.3(19) . .
C20 Si04 C19 112.1(14) . .
C18 Si04 C19 105.8(10) . .
C20 Si04 C08 111.6(10) . .
C18 Si04 C08 109.5(10) . .
C19 Si04 C08 108.4(7) . .
C29 Si05 C28 106.8(14) . .
C29 Si05 C24 110.1(7) . .
C28 Si05 C24 107.4(9) . .
C29 Si05 C30 117.4(12) . .
C28 Si05 C30 104.4(13) . .
C24 Si05 C30 110.1(7) . .
C26 Si06 C27 104.0(9) . .
C26 Si06 C22 108.1(7) . .
C27 Si06 C22 107.0(7) . .
C26 Si06 C25 110.0(9) . .
C27 Si06 C25 111.6(9) . .
C22 Si06 C25 115.3(6) . .
C04 S01 C01 93.6(6) . .
C05 S02 C08 93.5(6) . .
C21 S03 C24 94.4(5) . .

loop_
_geom_bond_atom_site_label_1
_geom_bond_atom_site_label_2
_geom_bond_distance
_geom_bond_site_symmetry_2
C01 C02 1.334(16) .
C01 S01 1.748(13) .
C01 Si01 1.841(11) .
C02 C03 1.475(14) .
C03 C04 1.366(18) .
C03 Si02 1.847(15) .
C04 C05 1.483(16) .
C04 S01 1.702(12) .
C05 C06 1.392(15) .
C05 S02 1.700(12) .
C06 C07 1.391(16) .
C06 Si03 1.871(11) .
C07 C08 1.353(15) .
C08 S02 1.728(13) .
C08 Si04 1.862(13) .
C09 Si01 1.841(17) .
C10 Si01 1.81(2) .
C11 Si01 1.92(2) .
C12 Si02 1.864(18) .
C13 Si02 1.903(17) .
C14 Si02 1.850(17) .
C15 Si03 1.859(17) .
C16 Si03 1.81(2) .
C17 Si03 1.858(14) .
C18 Si04 1.84(2) .
C19 Si04 1.850(16) .
C20 Si04 1.79(2) .
C21 C22 1.438(13) .
C21 C21 1.495(14) 2_755
C21 S03 1.672(11) .
C22 C23 1.440(13) .
C22 Si06 1.843(12) .
C23 C24 1.367(16) .
C24 S03 1.685(8) .
C24 Si05 1.847(11) .
C25 Si06 1.844(12) .
C26 Si06 1.837(17) .
C27 Si06 1.837(16) .
C28 Si05 1.82(2) .
C29 Si05 1.803(16) .
C30 Si05 1.85(2) .
